data_2011135
loop_
_publ_author_name
'Bo\<ca, Miroslav'
'Valigura, Du\<san'
'Svoboda, Ingrid'
' Fuess, Hartmut'
' Linert, Wolfgang'

_publ_section_title
;
 2-[6-(1<i>H</i>-Benzimidazol-2-yl)-2-pyridyl]-1<i>H</i>-benzimidazol-3-ium
 perchlorate monohydrate
;
_journal_issue 7
_journal_name_full 'Acta Crystallographica Section C'
_journal_page_first 838
_journal_page_last 839
_journal_paper_doi 10.1107/S0108270100004376
_journal_volume 56
_journal_year 2000
_chemical_formula_iupac 'C19 H14 N5 , Cl O4 , H2 O'
_chemical_formula_moiety 'C19 H14 N5 , Cl O4 , H2 O'
_chemical_formula_sum 'C19 H16 Cl N5 O5'
_chemical_formula_weight 429.82
_chemical_melting_point_gt 533
_chemical_name_systematic
;
2-(1,3-Benzimidazol-2-io)-6-(1,3-benzimidazol-2-yl)pyridine perchlorate
monohydrate
;
_space_group_IT_number 14
_symmetry_cell_setting monoclinic
_symmetry_space_group_name_Hall '-P 2yn'
_symmetry_space_group_name_H-M 'P 1 21/n 1'
_cell_angle_alpha 90.00
_cell_angle_beta 101.98(2)
_cell_angle_gamma 90.00
_cell_formula_units_Z 4
_cell_length_a 9.168(2)
_cell_length_b 15.111(3)
_cell_length_c 13.962(3)
_cell_measurement_reflns_used 25
_cell_measurement_temperature 304(2)
_cell_measurement_theta_max 11.59
_cell_measurement_theta_min 2.98
_cell_volume 1892.1(7)
_computing_cell_refinement 'CAD-4 Diffractometer Control Software'
_computing_data_collection 'CAD-4 Diffractometer Control Software (Enraf-Nonius, 1993)'
_computing_data_reduction 'REDU4 (Stoe & Cie, 1988)'
_computing_molecular_graphics 'ORTEP3 for Windows (Farrugia, 1998)'
_computing_publication_material SHELXL97
_computing_structure_refinement 'SHELXL97 (Sheldrick, 1997)'
_computing_structure_solution 'SHELXS86 (Sheldrick, 1990)'
_diffrn_ambient_temperature 304(2)
_diffrn_measured_fraction_theta_full 1.000
_diffrn_measured_fraction_theta_max 1.000
_diffrn_measurement_device_type 'Enraf-Nonius CAD4'
_diffrn_measurement_method \w/2\q
_diffrn_radiation_monochromator graphite
_diffrn_radiation_source 'fine-focus sealed tube'
_diffrn_radiation_type MoK\a
_diffrn_radiation_wavelength .71093
_diffrn_reflns_av_R_equivalents .046
_diffrn_reflns_av_sigmaI/netI .034
_diffrn_reflns_limit_h_max 2
_diffrn_reflns_limit_h_min -11
_diffrn_reflns_limit_k_max 0
_diffrn_reflns_limit_k_min -18
_diffrn_reflns_limit_l_max 17
_diffrn_reflns_limit_l_min -17
_diffrn_reflns_number 4491
_diffrn_reflns_theta_full 25.98
_diffrn_reflns_theta_max 25.98
_diffrn_reflns_theta_min 2.01
_diffrn_standards_decay_% 9.8
_diffrn_standards_interval_time 120
_diffrn_standards_number 3
_exptl_absorpt_coefficient_mu .247
_exptl_absorpt_correction_T_max .952
_exptl_absorpt_correction_T_min .837
_exptl_absorpt_correction_type \y-scan
_exptl_absorpt_process_details '(North et al., 1968)'
_exptl_crystal_colour colourless
_exptl_crystal_density_diffrn 1.509
_exptl_crystal_density_method 'not measured'
_exptl_crystal_description needle
_exptl_crystal_F_000 888
_exptl_crystal_size_max .75
_exptl_crystal_size_mid .20
_exptl_crystal_size_min .20
_refine_diff_density_max .259
_refine_diff_density_min -.364
_refine_ls_extinction_coef .0026(11)
_refine_ls_extinction_method 'SHELXL97 (Sheldrick, 1997)'
_refine_ls_goodness_of_fit_ref 1.023
_refine_ls_hydrogen_treatment mixed
_refine_ls_matrix_type full
_refine_ls_number_parameters 322
_refine_ls_number_reflns 3716
_refine_ls_number_restraints 7
_refine_ls_restrained_S_all 1.029
_refine_ls_R_factor_all .063
_refine_ls_R_factor_gt .041
_refine_ls_shift/su_max .001
_refine_ls_shift/su_mean <0.001
_refine_ls_structure_factor_coef Fsqd
_refine_ls_weighting_details 'w = 1/[\s^2^(Fo^2^)+(0.0728P)^2^+0.5099P] where P=(Fo^2^+2Fc^2^)/3'
_refine_ls_weighting_scheme calc
_refine_ls_wR_factor_ref .125
_reflns_number_gt 2847
_reflns_number_total 3716
_reflns_threshold_expression 'I > 2\s(I)'
_cod_data_source_file ln1095.cif
_cod_data_source_block I
_cod_depositor_comments
;
The following automatic conversions were performed:

'_chemical_melting_point' tag was changed to
'_chemical_melting_point_gt' since the value was specified 'more
than' ('>') a certain temperature. The value '>533 K' was changed to
'533' - it should be numeric and without a unit designator.

Automatic conversion script
Id: cif_fix_values 1646 2011-03-28 12:23:43Z adriana 

The following automatic conversions were performed:

'_chemical_melting_point' tag was changed to
'_chemical_melting_point_gt' since the value was specified 'more
than' ('>') a certain temperature. The value '>533 K' was changed to
'533' - it should be numeric and without a unit designator.

Automatic conversion script
Id: cif_fix_values 1715 2011-07-08 13:25:40Z adriana 

The following automatic conversions were performed:

'_refine_ls_weighting_scheme' value 'calc w =
1/[\s^2^(Fo^2^)+(0.0728P)^2^+0.5099P] where P=(Fo^2^+2Fc^2^)/3' was
changed to 'calc'. New tag '_refine_ls_weighting_details' was
created. The value of the new tag was set to 'w =
1/[\s^2^(Fo^2^)+(0.0728P)^2^+0.5099P] where P=(Fo^2^+2Fc^2^)/3'.

Automatic conversion script
Id: cif_fix_values 3143 2015-03-26 13:38:13Z robertas 
;
_cod_original_sg_symbol_H-M 'P 21/n'
_cod_database_code 2011135

loop_
_symmetry_equiv_pos_as_xyz
'x, y, z'
'-x+1/2, y+1/2, -z+1/2'
'-x, -y, -z'
'x-1/2, -y-1/2, z-1/2'

loop_
_atom_site_label
_atom_site_fract_x
_atom_site_fract_y
_atom_site_fract_z
_atom_site_U_iso_or_equiv
_atom_site_adp_type
_atom_site_calc_flag
_atom_site_refinement_flags
_atom_site_occupancy
_atom_site_disorder_assembly
_atom_site_disorder_group
_atom_site_type_symbol
Cl1 .16383(6) .77420(4) .93722(4) .04998(18) Uani d D 1 . . Cl
N1 .20055(17) .57133(11) .50065(11) .0387(4) Uani d . 1 . . N
N2 .13392(19) .47630(11) .65879(12) .0419(4) Uani d . 1 . . N
H4 .185(3) .4471(18) .6280(19) .066(8) Uiso d . 1 . . H
N5 .36428(18) .60336(11) .28842(12) .0416(4) Uani d . 1 . . N
H14 .351(3) .6618(18) .2653(17) .061(7) Uiso d . 1 . . H
N4 .36143(18) .48703(11) .37923(12) .0423(4) Uani d . 1 . . N
H9 .335(3) .4511(17) .4261(18) .061(7) Uiso d . 1 . . H
C13 .3175(2) .57084(12) .36520(13) .0384(4) Uani d . 1 . . C
C6 .0892(2) .56049(13) .64022(13) .0391(4) Uani d . 1 . . C
N3 .00878(18) .59072(11) .70164(12) .0426(4) Uani d . 1 . . N
C5 .1293(2) .61341(13) .56145(14) .0398(4) Uani d . 1 . . C
C1 .2349(2) .61944(13) .42772(13) .0383(4) Uani d . 1 . . C
C12 .0021(2) .52080(13) .76458(13) .0406(4) Uani d . 1 . . C
C19 .4409(2) .53770(13) .25045(14) .0423(4) Uani d . 1 . . C
C2 .2000(2) .70780(14) .41210(16) .0477(5) Uani d . 1 . . C
H1 .2233 .7380 .3592 .057 Uiso calc R 1 . . H
C7 .0806(2) .44821(13) .73895(14) .0415(4) Uani d . 1 . . C
C14 .4388(2) .46332(13) .30806(14) .0424(4) Uani d . 1 . . C
C11 -.0677(2) .51506(15) .84440(15) .0492(5) Uani d . 1 . . C
H8 -.1203 .5627 .8624 .059 Uiso calc R 1 . . H
C18 .5098(3) .53745(16) .17092(16) .0545(5) Uani d . 1 . . C
H13 .5094 .5872 .1316 .065 Uiso calc R 1 . . H
C17 .5782(3) .46066(17) .15312(18) .0614(6) Uani d . 1 . . C
H12 .6263 .4582 .1007 .074 Uiso calc R 1 . . H
C10 -.0560(3) .43728(16) .89485(15) .0557(6) Uani d . 1 . . C
H7 -.1034 .4316 .9473 .067 Uiso calc R 1 . . H
C16 .5777(3) .38597(16) .21158(18) .0607(6) Uani d . 1 . . C
H11 .6260 .3351 .1972 .073 Uiso calc R 1 . . H
C15 .5083(2) .38510(15) .28975(17) .0533(5) Uani d . 1 . . C
H10 .5078 .3350 .3283 .064 Uiso calc R 1 . . H
C3 .1295(3) .74988(15) .47726(18) .0551(6) Uani d . 1 . . C
H2 .1060 .8097 .4699 .066 Uiso calc R 1 . . H
C4 .0943(2) .70257(14) .55304(16) .0509(5) Uani d . 1 . . C
H3 .0475 .7300 .5982 .061 Uiso calc R 1 . . H
C8 .0950(3) .36991(14) .79155(16) .0534(5) Uani d . 1 . . C
H5 .1491 .3223 .7749 .064 Uiso calc R 1 . . H
C9 .0251(3) .36604(15) .86967(16) .0577(6) Uani d . 1 . . C
H6 .0323 .3145 .9067 .069 Uiso calc R 1 . . H
O1 .1782(2) .26268(12) .29595(14) .0567(4) Uani d . 1 . . O
H15 .216(3) .2594(19) .352(2) .067(9) Uiso d . 1 . . H
H16 .121(4) .305(2) .289(2) .085(10) Uiso d . 1 . . H
O2 .2635(2) .71005(14) .98700(16) .0825(6) Uani d D 1 A . O
O3 .1728(8) .7800(4) .8351(4) .0757(15) Uani d PD .553(9) A 1 O
O7 .0188(6) .7619(6) .9455(7) .120(4) Uani d PD .553(9) A 1 O
O5 .2153(8) .8640(3) .9740(3) .109(2) Uani d PD .553(9) A 1 O
O8 .0288(8) .7249(4) .9028(5) .0725(18) Uani d PD .447(9) A 2 O
O6 .1348(7) .8294(4) 1.0109(4) .096(3) Uani d PD .447(9) A 2 O
O4 .2131(10) .8116(6) .8650(7) .092(2) Uani d PD .447(9) A 2 O

loop_
_atom_site_aniso_label
_atom_site_aniso_U_11
_atom_site_aniso_U_22
_atom_site_aniso_U_33
_atom_site_aniso_U_12
_atom_site_aniso_U_13
_atom_site_aniso_U_23
Cl1 .0475(3) .0548(3) .0512(3) .0017(2) .0183(2) -.0021(2)
N1 .0373(8) .0401(8) .0416(8) -.0012(6) .0147(7) .0024(7)
N2 .0471(9) .0398(9) .0447(9) .0016(7) .0232(7) .0001(7)
N5 .0479(9) .0372(9) .0438(9) -.0042(7) .0193(7) .0008(7)
N4 .0448(9) .0391(9) .0467(9) -.0014(7) .0179(7) .0047(7)
C13 .0373(10) .0389(10) .0413(9) -.0051(8) .0132(8) .0020(8)
C6 .0393(10) .0395(10) .0414(10) -.0006(7) .0151(8) .0007(8)
N3 .0445(9) .0414(9) .0469(9) .0010(7) .0214(7) .0010(7)
C5 .0347(9) .0433(10) .0439(10) -.0001(7) .0137(8) .0030(8)
C1 .0341(9) .0412(10) .0416(10) -.0017(7) .0125(8) .0025(8)
C12 .0416(10) .0428(10) .0396(9) -.0055(8) .0136(8) -.0023(8)
C19 .0426(10) .0414(10) .0459(10) -.0075(8) .0160(8) -.0046(8)
C2 .0473(11) .0468(11) .0541(11) .0048(9) .0226(9) .0126(9)
C7 .0436(10) .0430(10) .0407(10) -.0062(8) .0155(8) -.0011(8)
C14 .0389(10) .0427(10) .0477(10) -.0059(8) .0137(8) -.0039(8)
C11 .0518(12) .0545(12) .0470(11) -.0063(9) .0237(9) -.0079(9)
C18 .0619(13) .0558(13) .0533(12) -.0101(10) .0291(10) -.0049(10)
C17 .0623(14) .0688(16) .0617(14) -.0084(11) .0325(11) -.0189(12)
C10 .0667(14) .0619(14) .0449(11) -.0192(11) .0261(10) -.0039(10)
C16 .0540(13) .0569(14) .0745(15) .0021(10) .0211(11) -.0209(12)
C15 .0537(13) .0437(12) .0642(13) .0007(9) .0165(11) -.0035(10)
C3 .0586(13) .0423(11) .0717(14) .0130(10) .0301(11) .0131(10)
C4 .0510(12) .0479(11) .0615(12) .0099(9) .0297(10) .0068(10)
C8 .0681(14) .0414(11) .0562(12) -.0010(10) .0252(11) .0035(9)
C9 .0754(16) .0480(12) .0540(12) -.0125(11) .0237(11) .0059(10)
O1 .0615(10) .0526(10) .0566(11) .0142(8) .0139(8) -.0129(8)
O2 .0607(11) .0836(14) .0992(14) .0086(9) .0074(10) .0200(11)
O3 .092(4) .081(4) .058(2) .001(3) .027(2) -.001(2)
O7 .048(2) .176(8) .150(7) .031(4) .054(4) .100(6)
O5 .186(6) .064(3) .093(3) -.014(3) .070(3) -.025(2)
O8 .050(3) .079(3) .084(4) -.021(2) .003(2) -.001(3)
O6 .136(5) .072(3) .092(4) -.019(3) .052(3) -.039(3)
O4 .125(6) .083(5) .084(5) -.033(4) .057(4) .018(4)

loop_
_atom_type_symbol
_atom_type_description
_atom_type_scat_dispersion_real
_atom_type_scat_dispersion_imag
_atom_type_scat_source
C C .0033 .0016 'International Tables Vol C Tables 4.2.6.8 and 6.1.1.4'
H H .0000 .0000 'International Tables Vol C Tables 4.2.6.8 and 6.1.1.4'
N N .0061 .0033 'International Tables Vol C Tables 4.2.6.8 and 6.1.1.4'
Cl Cl .1484 .1585 'International Tables Vol C Tables 4.2.6.8 and 6.1.1.4'
O O .0106 .0060 'International Tables Vol C Tables 4.2.6.8 and 6.1.1.4'

loop_
_geom_angle_atom_site_label_1
_geom_angle_atom_site_label_2
_geom_angle_atom_site_label_3
_geom_angle
_geom_angle_publ_flag
O4 Cl1 O7 128.1(5) ?
O4 Cl1 O6 117.2(4) ?
O7 Cl1 O6 71.4(5) ?
O4 Cl1 O2 112.5(4) ?
O7 Cl1 O2 113.9(3) ?
O6 Cl1 O2 104.6(3) ?
O4 Cl1 O8 112.0(5) ?
O7 Cl1 O8 34.5(3) ?
O6 Cl1 O8 105.9(3) ?
O2 Cl1 O8 103.5(3) ?
O4 Cl1 O3 28.4(3) ?
O7 Cl1 O3 110.2(4) ?
O6 Cl1 O3 138.6(4) ?
O2 Cl1 O3 111.3(3) ?
O8 Cl1 O3 85.6(3) ?
O4 Cl1 O5 74.8(4) ?
O7 Cl1 O5 109.7(4) ?
O6 Cl1 O5 45.3(2) ?
O2 Cl1 O5 109.2(2) ?
O8 Cl1 O5 140.7(3) ?
O3 Cl1 O5 101.8(3) ?
C5 N1 C1 116.59(16) yes
C6 N2 C7 107.61(16) yes
C6 N2 H4 126.0(19) ?
C7 N2 H4 126.4(19) ?
C13 N5 C19 108.59(17) yes
C13 N5 H14 125.9(14) ?
C19 N5 H14 125.5(15) ?
C13 N4 C14 109.00(16) yes
C13 N4 H9 123.5(16) ?
C14 N4 H9 127.3(16) ?
N5 C13 N4 109.38(16) ?
N5 C13 C1 126.04(17) ?
N4 C13 C1 124.55(16) ?
N3 C6 N2 112.97(16) ?
N3 C6 C5 123.91(18) ?
N2 C6 C5 123.10(16) ?
C6 N3 C12 104.59(16) yes
N1 C5 C4 123.05(17) ?
N1 C5 C6 116.68(17) ?
C4 C5 C6 120.27(17) ?
N1 C1 C2 124.15(17) ?
N1 C1 C13 114.35(16) ?
C2 C1 C13 121.49(17) ?
N3 C12 C11 129.89(19) ?
N3 C12 C7 110.10(16) ?
C11 C12 C7 120.01(19) ?
N5 C19 C14 106.85(16) ?
N5 C19 C18 131.4(2) ?
C14 C19 C18 121.78(19) ?
C3 C2 C1 117.91(18) ?
C3 C2 H1 121.0 ?
C1 C2 H1 121.0 ?
N2 C7 C8 133.11(19) ?
N2 C7 C12 104.73(17) ?
C8 C7 C12 122.14(18) ?
N4 C14 C19 106.17(17) ?
N4 C14 C15 132.46(19) ?
C19 C14 C15 121.36(19) ?
C10 C11 C12 117.7(2) ?
C10 C11 H8 121.1 ?
C12 C11 H8 121.1 ?
C17 C18 C19 116.8(2) ?
C17 C18 H13 121.6 ?
C19 C18 H13 121.6 ?
C18 C17 C16 121.6(2) ?
C18 C17 H12 119.2 ?
C16 C17 H12 119.2 ?
C11 C10 C9 121.61(19) ?
C11 C10 H7 119.2 ?
C9 C10 H7 119.2 ?
C15 C16 C17 122.1(2) ?
C15 C16 H11 118.9 ?
C17 C16 H11 118.9 ?
C16 C15 C14 116.3(2) ?
C16 C15 H10 121.8 ?
C14 C15 H10 121.8 ?
C4 C3 C2 119.2(2) ?
C4 C3 H2 120.4 ?
C2 C3 H2 120.4 ?
C3 C4 C5 119.07(19) ?
C3 C4 H3 120.5 ?
C5 C4 H3 120.5 ?
C9 C8 C7 116.6(2) ?
C9 C8 H5 121.7 ?
C7 C8 H5 121.7 ?
C8 C9 C10 121.8(2) ?
C8 C9 H6 119.1 ?
C10 C9 H6 119.1 ?
H15 O1 H16 108(3) ?

loop_
_geom_bond_atom_site_label_1
_geom_bond_atom_site_label_2
_geom_bond_site_symmetry_2
_geom_bond_distance
_geom_bond_publ_flag
Cl1 O4 . 1.316(6) ?
Cl1 O7 . 1.371(5) ?
Cl1 O6 . 1.392(4) ?
Cl1 O2 . 1.412(2) ?
Cl1 O8 . 1.439(6) ?
Cl1 O3 . 1.448(5) ?
Cl1 O5 . 1.492(5) ?
N1 C5 . 1.335(2) yes
N1 C1 . 1.341(2) yes
N2 C6 . 1.345(3) yes
N2 C7 . 1.378(2) yes
N2 H4 . .83(3) ?
N5 C13 . 1.329(2) yes
N5 C19 . 1.383(3) yes
N5 H14 . .94(3) ?
N4 C13 . 1.331(3) yes
N4 C14 . 1.382(2) yes
N4 H9 . .92(3) ?
C13 C1 . 1.466(3) yes
C6 N3 . 1.323(2) yes
C6 C5 . 1.467(3) yes
N3 C12 . 1.384(2) yes
C5 C4 . 1.384(3) ?
C1 C2 . 1.380(3) ?
C12 C11 . 1.398(3) ?
C12 C7 . 1.399(3) ?
C19 C14 . 1.385(3) ?
C19 C18 . 1.387(3) ?
C2 C3 . 1.376(3) ?
C2 H1 . .9300 ?
C7 C8 . 1.384(3) ?
C14 C15 . 1.392(3) ?
C11 C10 . 1.363(3) ?
C11 H8 . .9300 ?
C18 C17 . 1.366(3) ?
C18 H13 . .9300 ?
C17 C16 . 1.393(4) ?
C17 H12 . .9300 ?
C10 C9 . 1.394(3) ?
C10 H7 . .9300 ?
C16 C15 . 1.373(3) ?
C16 H11 . .9300 ?
C15 H10 . .9300 ?
C3 C4 . 1.370(3) ?
C3 H2 . .9300 ?
C4 H3 . .9300 ?
C8 C9 . 1.376(3) ?
C8 H5 . .9300 ?
C9 H6 . .9300 ?
O1 H15 . .79(3) ?
O1 H16 . .82(4) ?

loop_
_geom_hbond_atom_site_label_D
_geom_hbond_atom_site_label_H
_geom_hbond_atom_site_label_A
_geom_hbond_site_symmetry_A
_geom_hbond_distance_DH
_geom_hbond_distance_HA
_geom_hbond_distance_DA
_geom_hbond_angle_DHA
_geom_hbond_publ_flag
N2 H4 O5 2_546 .82(3) 2.23(3) 3.048(6) 170(2) yes
N2 H4 O4 2_546 .82(3) 2.22(3) 2.910(7) 138(2) yes
N2 H4 O3 2_546 .82(3) 2.84(3) 3.448(7) 132(2) ?
N4 H9 O6 2_546 .92(3) 2.03(3) 2.830(2) 144(2) yes
N4 H9 O5 2_546 .92(3) 2.04(3) 2.959(5) 176(2) yes
N5 H14 O1 2_555 .94(4) 1.74(4) 2.672(3) 171(3) yes
O1 H15 O2 2_546 .76(4) 2.37(4) 3.071(3) 154(3) yes
O1 H15 O6 2_546 .76(4) 2.38(4) 3.052(7) 148(3) yes
O1 H15 O5 2_546 .76(4) 2.88(3) 3.510(6) 142(3) ?
O1 H16 N3 3_566 .80(4) 2.02(4) 2.806(2) 169(3) yes

loop_
_geom_torsion_atom_site_label_1
_geom_torsion_atom_site_label_2
_geom_torsion_atom_site_label_3
_geom_torsion_atom_site_label_4
_geom_torsion
C19 N5 C13 N4 .5(2)
C19 N5 C13 C1 178.46(17)
C14 N4 C13 N5 -.7(2)
C14 N4 C13 C1 -178.72(17)
C7 N2 C6 N3 -.5(2)
C7 N2 C6 C5 178.02(17)
N2 C6 N3 C12 .3(2)
C5 C6 N3 C12 -178.17(18)
C1 N1 C5 C4 -1.5(3)
C1 N1 C5 C6 178.90(16)
N3 C6 C5 N1 -174.67(18)
N2 C6 C5 N1 7.0(3)
N3 C6 C5 C4 5.7(3)
N2 C6 C5 C4 -172.6(2)
C5 N1 C1 C2 -.7(3)
C5 N1 C1 C13 178.00(16)
N5 C13 C1 N1 179.97(17)
N4 C13 C1 N1 -2.4(3)
N5 C13 C1 C2 -1.3(3)
N4 C13 C1 C2 176.35(19)
C6 N3 C12 C11 179.7(2)
C6 N3 C12 C7 .0(2)
C13 N5 C19 C14 -.1(2)
C13 N5 C19 C18 179.3(2)
N1 C1 C2 C3 2.1(3)
C13 C1 C2 C3 -176.5(2)
C6 N2 C7 C8 -178.0(2)
C6 N2 C7 C12 .4(2)
N3 C12 C7 N2 -.2(2)
C11 C12 C7 N2 180.00(18)
N3 C12 C7 C8 178.38(19)
C11 C12 C7 C8 -1.4(3)
C13 N4 C14 C19 .6(2)
C13 N4 C14 C15 179.5(2)
N5 C19 C14 N4 -.3(2)
C18 C19 C14 N4 -179.81(19)
N5 C19 C14 C15 -179.32(19)
C18 C19 C14 C15 1.2(3)
N3 C12 C11 C10 -179.7(2)
C7 C12 C11 C10 .0(3)
N5 C19 C18 C17 179.4(2)
C14 C19 C18 C17 -1.3(3)
C19 C18 C17 C16 .5(4)
C12 C11 C10 C9 1.3(3)
C18 C17 C16 C15 .3(4)
C17 C16 C15 C14 -.4(3)
N4 C14 C15 C16 -179.0(2)
C19 C14 C15 C16 -.4(3)
C1 C2 C3 C4 -1.3(3)
C2 C3 C4 C5 -.6(4)
N1 C5 C4 C3 2.2(3)
C6 C5 C4 C3 -178.2(2)
N2 C7 C8 C9 179.5(2)
C12 C7 C8 C9 1.4(3)
C7 C8 C9 C10 .0(4)
C11 C10 C9 C8 -1.4(4)
